data_4080043
loop_
_publ_author_name
'Sinha, Arup'
'Majumdar, Moumita'
'Sarkar, Mithun'
'Ghatak, Tapas'
'Bera, Jitendra K.'

_publ_section_title
;
 Understanding C--H Bond Activation on a Diruthenium(I) Platform
;
_journal_issue 1
_journal_name_full Organometallics
_journal_page_first 340
_journal_paper_doi 10.1021/om301228h
_journal_volume 32
_journal_year 2013
_chemical_formula_moiety 'C30 H21 N6 O4 Ru2, B F4, 3(C H2 Cl2)'
_chemical_formula_sum 'C33 H27 B Cl6 F4 N6 O4 Ru2'
_chemical_formula_weight 1073.26
_chemical_name_systematic
; 
 ? 
;
_space_group_IT_number 2
_symmetry_cell_setting triclinic
_symmetry_space_group_name_Hall '-P 1'
_symmetry_space_group_name_H-M 'P -1'
_atom_sites_solution_hydrogens geom
_atom_sites_solution_primary direct
_atom_sites_solution_secondary difmap
_audit_creation_method SHELXL-97
_cell_angle_alpha 74.743(2)
_cell_angle_beta 87.943(2)
_cell_angle_gamma 73.617(2)
_cell_formula_units_Z 2
_cell_length_a 10.1067(13)
_cell_length_b 10.9721(14)
_cell_length_c 19.574(3)
_cell_measurement_reflns_used 7020
_cell_measurement_temperature 100(2)
_cell_measurement_theta_max 28.13
_cell_measurement_theta_min 2.40
_cell_volume 2007.3(5)
_computing_cell_refinement 'Bruker SAINT'
_computing_data_collection 'Bruker APEX'
_computing_data_reduction 'Bruker SAINT'
_computing_molecular_graphics ORTEP
_computing_publication_material ciftab
_computing_structure_refinement 'SHELXL-97 (Sheldrick, 1997)'
_computing_structure_solution 'SHELXS-97 (Sheldrick, 1990)'
_diffrn_ambient_temperature 100(2)
_diffrn_measured_fraction_theta_full 0.944
_diffrn_measured_fraction_theta_max 0.944
_diffrn_measurement_device_type 'Bruker SMART APEX'
_diffrn_measurement_method 'omega scans'
_diffrn_radiation_monochromator graphite
_diffrn_radiation_source 'fine-focus sealed tube'
_diffrn_radiation_type MoK\a
_diffrn_radiation_wavelength 0.71073
_diffrn_reflns_av_R_equivalents 0.0314
_diffrn_reflns_av_sigmaI/netI 0.0553
_diffrn_reflns_limit_h_max 13
_diffrn_reflns_limit_h_min -13
_diffrn_reflns_limit_k_max 14
_diffrn_reflns_limit_k_min -14
_diffrn_reflns_limit_l_max 26
_diffrn_reflns_limit_l_min -25
_diffrn_reflns_number 17545
_diffrn_reflns_theta_full 28.39
_diffrn_reflns_theta_max 28.39
_diffrn_reflns_theta_min 2.10
_exptl_absorpt_coefficient_mu 1.216
_exptl_absorpt_correction_T_max 0.7428
_exptl_absorpt_correction_T_min 0.7043
_exptl_absorpt_correction_type empirical
_exptl_absorpt_process_details SADABS
_exptl_crystal_colour red
_exptl_crystal_density_diffrn 1.776
_exptl_crystal_density_method 'not measured'
_exptl_crystal_description block
_exptl_crystal_F_000 1060
_exptl_crystal_size_max 0.31
_exptl_crystal_size_mid 0.29
_exptl_crystal_size_min 0.26
_platon_squeeze_details
;
;
_refine_diff_density_max 3.027
_refine_diff_density_min -2.055
_refine_diff_density_rms 0.226
_refine_ls_extinction_method none
_refine_ls_goodness_of_fit_ref 1.091
_refine_ls_hydrogen_treatment constr
_refine_ls_matrix_type full
_refine_ls_number_parameters 526
_refine_ls_number_reflns 9517
_refine_ls_number_restraints 15
_refine_ls_restrained_S_all 1.091
_refine_ls_R_factor_all 0.0893
_refine_ls_R_factor_gt 0.0682
_refine_ls_shift/su_max 0.000
_refine_ls_shift/su_mean 0.000
_refine_ls_structure_factor_coef Fsqd
_refine_ls_weighting_details 'calc w=1/[\s^2^(Fo^2^)+(0.0927P)^2^+18.5951P] where P=(Fo^2^+2Fc^2^)/3'
_refine_ls_weighting_scheme calc
_refine_ls_wR_factor_gt 0.1799
_refine_ls_wR_factor_ref 0.2071
_reflns_number_gt 7457
_reflns_number_total 9517
_reflns_threshold_expression >2sigma(I)
_cod_data_source_file om301228h_si_002.cif
_cod_data_source_block compound4
_cod_depositor_comments
;
The following automatic conversions were performed:

'_symmetry_cell_setting' value 'Triclinic' changed to 'triclinic'
according to /home/saulius/struct/CIF-dictionaries/cif_core.dic
dictionary named 'cif_core.dic' version 2.4.2 from 2011-04-26.

Automatic conversion script
Id: cif_fix_values 1891 2012-01-12 08:04:46Z andrius 
;
_cod_original_cell_volume 2007.3(4)
_cod_original_sg_symbol_H-M P-1
_cod_database_code 4080043

loop_
_symmetry_equiv_pos_as_xyz
'x, y, z'
'-x, -y, -z'

loop_
_atom_site_label
_atom_site_type_symbol
_atom_site_fract_x
_atom_site_fract_y
_atom_site_fract_z
_atom_site_U_iso_or_equiv
_atom_site_adp_type
_atom_site_occupancy
_atom_site_symmetry_multiplicity
_atom_site_calc_flag
_atom_site_refinement_flags
_atom_site_disorder_assembly
_atom_site_disorder_group
Ru2 Ru 0.39640(5) 0.74491(5) 0.13176(3) 0.01769(14) Uani 1 1 d . . .
Ru1 Ru 0.44710(5) 0.94267(5) 0.17408(3) 0.02016(15) Uani 1 1 d . . .
C21 C 0.3376(8) 0.4964(7) 0.0884(4) 0.0273(14) Uani 1 1 d . . .
H21 H 0.3796 0.4996 0.0439 0.033 Uiso 1 1 calc R . .
N5 N 0.5812(5) 0.6223(5) 0.1975(3) 0.0184(10) Uani 1 1 d . . .
O4 O 0.1359(5) 0.9059(5) 0.0456(3) 0.0274(11) Uani 1 1 d . . .
C2 C 0.3074(7) 1.0672(7) 0.1135(4) 0.0235(14) Uani 1 1 d . . .
O2 O 0.2174(5) 1.1419(5) 0.0780(3) 0.0263(10) Uani 1 1 d . . .
O3 O 0.5487(5) 0.7370(5) -0.0023(3) 0.0288(11) Uani 1 1 d . . .
N1 N 0.3009(6) 0.9080(5) 0.2545(3) 0.0213(11) Uani 1 1 d . . .
O1 O 0.6429(5) 0.9623(5) 0.0546(3) 0.0299(11) Uani 1 1 d . . .
C4 C 0.2354(7) 0.8469(7) 0.0786(4) 0.0236(14) Uani 1 1 d . . .
N2 N 0.2861(5) 0.7167(5) 0.2289(3) 0.0187(10) Uani 1 1 d . . .
C1 C 0.5693(7) 0.9551(6) 0.0997(4) 0.0226(13) Uani 1 1 d . . .
N3 N 0.2206(6) 0.4321(5) 0.1840(3) 0.0247(12) Uani 1 1 d . . .
C18 C 0.2383(7) 0.6075(6) 0.2449(3) 0.0213(13) Uani 1 1 d . . .
C15 C 0.2553(7) 0.7976(6) 0.2723(3) 0.0197(12) Uani 1 1 d . . .
N4 N 0.5932(6) 0.7908(6) 0.2483(3) 0.0223(11) Uani 1 1 d . . .
C22 C 0.2659(8) 0.4105(7) 0.1208(4) 0.0265(14) Uani 1 1 d . . .
H22 H 0.2498 0.3444 0.1019 0.032 Uiso 1 1 calc R . .
C20 C 0.3389(7) 0.5795(6) 0.1320(4) 0.0217(13) Uani 1 1 d . . .
C3 C 0.4941(7) 0.7442(7) 0.0483(4) 0.0252(14) Uani 1 1 d . . .
C19 C 0.2654(7) 0.5381(6) 0.1911(4) 0.0209(13) Uani 1 1 d . . .
C17 C 0.1700(7) 0.5724(7) 0.3087(4) 0.0264(14) Uani 1 1 d . . .
H17 H 0.1473 0.4912 0.3212 0.032 Uiso 1 1 calc R . .
C32 C 0.7361(7) 0.4021(6) 0.2417(4) 0.0251(14) Uani 1 1 d . . .
H32 H 0.7699 0.3152 0.2363 0.030 Uiso 1 1 calc R . .
C16 C 0.1369(8) 0.6543(7) 0.3519(4) 0.0306(16) Uani 1 1 d . . .
H16 H 0.0886 0.6319 0.3938 0.037 Uiso 1 1 calc R . .
C14 C 0.1747(8) 0.7731(7) 0.3342(3) 0.0257(14) Uani 1 1 d . . .
C35 C 0.6396(7) 0.6592(7) 0.2488(4) 0.0231(13) Uani 1 1 d . . .
C33 C 0.7868(7) 0.4366(8) 0.2955(4) 0.0282(15) Uani 1 1 d . . .
H33 H 0.8531 0.3727 0.3294 0.034 Uiso 1 1 calc R . .
C34 C 0.7397(7) 0.5681(7) 0.3000(4) 0.0236(13) Uani 1 1 d . . .
C37 C 0.7388(8) 0.7429(8) 0.3529(4) 0.0343(17) Uani 1 1 d . . .
H37 H 0.7703 0.7745 0.3882 0.041 Uiso 1 1 calc R . .
C39 C 0.5826(8) 0.9684(8) 0.2956(4) 0.0326(17) Uani 1 1 d . . .
C36 C 0.7882(8) 0.6131(8) 0.3530(4) 0.0311(16) Uani 1 1 d . . .
H36 H 0.8545 0.5537 0.3883 0.037 Uiso 1 1 calc R . .
N6 N 0.5278(8) 1.0136(7) 0.3529(4) 0.0420(17) Uani 1 1 d . . .
C11 C 0.2601(8) 0.9966(7) 0.2925(4) 0.0288(15) Uani 1 1 d . . .
H11 H 0.2895 1.0742 0.2787 0.035 Uiso 1 1 calc R . .
C31 C 0.6319(7) 0.4983(7) 0.1941(4) 0.0236(13) Uani 1 1 d . . .
H31 H 0.5963 0.4726 0.1576 0.028 Uiso 1 1 calc R . .
C12 C 0.1773(10) 0.9820(9) 0.3511(4) 0.0409(19) Uani 1 1 d . . .
H12 H 0.1495 1.0487 0.3756 0.049 Uiso 1 1 calc R . .
C13 C 0.1366(10) 0.8675(9) 0.3726(4) 0.041(2) Uani 1 1 d . . .
H13 H 0.0829 0.8534 0.4132 0.049 Uiso 1 1 calc R . .
C43 C 0.1323(8) 0.3631(8) 0.2293(5) 0.0341(17) Uani 1 1 d . . .
H43A H 0.1114 0.3002 0.2070 0.051 Uiso 1 1 calc R . .
H43B H 0.0462 0.4269 0.2360 0.051 Uiso 1 1 calc R . .
H43C H 0.1801 0.3157 0.2754 0.051 Uiso 1 1 calc R . .
C38 C 0.6411(8) 0.8286(7) 0.3000(4) 0.0276(15) Uani 1 1 d . . .
Cl1 Cl -0.0816(2) 0.7358(2) 0.15994(11) 0.0429(5) Uani 1 1 d . . .
Cl2 Cl 0.0516(2) 0.9376(2) -0.19985(11) 0.0461(5) Uani 1 1 d . . .
Cl3 Cl -0.1134(2) 0.5587(3) 0.07697(13) 0.0509(6) Uani 1 1 d . . .
Cl4 Cl 0.2382(3) 0.7459(2) -0.08630(12) 0.0565(7) Uani 1 1 d . . .
C2S C 0.1057(8) 0.8958(8) -0.1096(4) 0.0351(17) Uani 1 1 d . . .
H2S1 H 0.1394 0.9668 -0.1006 0.042 Uiso 1 1 calc R . .
H2S2 H 0.0261 0.8880 -0.0795 0.042 Uiso 1 1 calc R . .
C23 C 0.5120(12) 0.9341(11) 0.4213(5) 0.057(3) Uani 1 1 d . . .
H23A H 0.4933 0.8537 0.4167 0.086 Uiso 1 1 calc R . .
H23B H 0.4349 0.9833 0.4441 0.086 Uiso 1 1 calc R . .
H23C H 0.5971 0.9107 0.4503 0.086 Uiso 1 1 calc R . .
C40 C 0.5692(8) 1.0795(7) 0.2375(5) 0.0357(18) Uani 1 1 d . . .
H40 H 0.5983 1.0790 0.1909 0.043 Uiso 1 1 calc R . .
C41 C 0.5046(9) 1.1920(8) 0.2614(5) 0.042(2) Uani 1 1 d . . .
H41 H 0.4825 1.2809 0.2338 0.051 Uiso 1 1 calc R . .
Cl5 Cl 0.8266(3) 1.0810(3) 0.36371(17) 0.0684(8) Uani 1 1 d . . .
C42 C 0.4796(10) 1.1495(9) 0.3315(6) 0.051(3) Uani 1 1 d . . .
H42 H 0.4362 1.2045 0.3609 0.061 Uiso 1 1 calc R . .
Cl6 Cl 0.6856(5) 1.2471(4) 0.4528(2) 0.0993(13) Uani 1 1 d . . .
C3S C 0.8272(16) 1.1136(14) 0.4463(7) 0.078(4) Uani 1 1 d . . .
H3S1 H 0.9141 1.1339 0.4538 0.094 Uiso 1 1 calc R . .
H3S2 H 0.8237 1.0342 0.4839 0.094 Uiso 1 1 calc R . .
F3 F 1.123(3) 1.3838(12) 0.4782(8) 0.143(10) Uani 0.70(2) 1 d PD A 1
F1 F 1.0583(8) 1.3069(9) 0.3972(3) 0.090(3) Uani 1 1 d D . .
F5 F 1.1148(16) 1.1781(14) 0.5116(5) 0.166(6) Uani 1 1 d D . .
B1 B 1.1243(9) 1.2753(8) 0.4589(4) 0.046(3) Uani 1 1 d D A .
C1S C -0.0494(9) 0.6907(9) 0.0790(5) 0.042(2) Uani 1 1 d . . .
H1S1 H -0.0931 0.7674 0.0392 0.051 Uiso 1 1 calc R . .
H1S2 H 0.0513 0.6658 0.0723 0.051 Uiso 1 1 calc R . .
F4 F 1.040(3) 1.325(3) 0.5036(16) 0.105(14) Uani 0.30(2) 1 d PD A 2
F2 F 1.254(2) 1.281(3) 0.4462(15) 0.096(16) Uani 0.30(2) 1 d PD A 2
F6 F 1.2429(16) 1.195(2) 0.4521(10) 0.148(11) Uani 0.70(2) 1 d PD A 1

loop_
_atom_site_aniso_label
_atom_site_aniso_U_11
_atom_site_aniso_U_22
_atom_site_aniso_U_33
_atom_site_aniso_U_23
_atom_site_aniso_U_13
_atom_site_aniso_U_12
Ru2 0.0201(3) 0.0167(3) 0.0167(2) -0.00245(18) 0.00021(18) -0.00768(19)
Ru1 0.0218(3) 0.0172(3) 0.0219(3) -0.00280(19) -0.0030(2) -0.0078(2)
C21 0.029(4) 0.026(4) 0.019(3) -0.002(3) -0.003(3) 0.000(3)
N5 0.018(2) 0.017(3) 0.017(2) 0.000(2) -0.003(2) -0.004(2)
O4 0.024(2) 0.030(3) 0.022(2) -0.003(2) -0.007(2) 0.001(2)
C2 0.027(3) 0.026(3) 0.026(3) -0.012(3) 0.003(3) -0.016(3)
O2 0.028(3) 0.018(2) 0.030(3) 0.0013(19) -0.009(2) -0.007(2)
O3 0.033(3) 0.031(3) 0.022(2) -0.009(2) 0.008(2) -0.009(2)
N1 0.024(3) 0.018(3) 0.021(3) -0.001(2) -0.004(2) -0.006(2)
O1 0.024(2) 0.029(3) 0.035(3) -0.003(2) 0.000(2) -0.010(2)
C4 0.034(4) 0.020(3) 0.022(3) -0.006(3) 0.009(3) -0.017(3)
N2 0.017(2) 0.023(3) 0.016(2) -0.002(2) 0.0016(19) -0.009(2)
C1 0.022(3) 0.017(3) 0.025(3) -0.002(2) -0.002(3) -0.003(2)
N3 0.022(3) 0.017(3) 0.032(3) 0.000(2) -0.001(2) -0.006(2)
C18 0.027(3) 0.019(3) 0.016(3) -0.001(2) -0.001(2) -0.008(3)
C15 0.021(3) 0.018(3) 0.018(3) -0.001(2) 0.000(2) -0.006(2)
N4 0.024(3) 0.020(3) 0.023(3) -0.006(2) 0.000(2) -0.007(2)
C22 0.033(4) 0.018(3) 0.032(4) -0.010(3) -0.004(3) -0.008(3)
C20 0.026(3) 0.014(3) 0.025(3) -0.001(2) -0.004(3) -0.008(2)
C3 0.026(3) 0.026(3) 0.026(3) -0.007(3) 0.006(3) -0.011(3)
C19 0.019(3) 0.018(3) 0.029(3) -0.008(3) 0.003(2) -0.009(2)
C17 0.030(4) 0.028(4) 0.020(3) 0.000(3) 0.004(3) -0.013(3)
C32 0.027(3) 0.011(3) 0.031(3) 0.001(2) 0.002(3) -0.001(2)
C16 0.034(4) 0.030(4) 0.028(4) -0.005(3) 0.009(3) -0.014(3)
C14 0.035(4) 0.028(4) 0.016(3) -0.006(3) 0.009(3) -0.013(3)
C35 0.023(3) 0.022(3) 0.024(3) -0.003(3) 0.002(3) -0.009(3)
C33 0.018(3) 0.037(4) 0.023(3) 0.001(3) -0.003(3) -0.004(3)
C34 0.020(3) 0.023(3) 0.025(3) -0.001(3) 0.000(3) -0.007(3)
C37 0.028(4) 0.045(5) 0.032(4) -0.010(3) -0.011(3) -0.012(3)
C39 0.034(4) 0.032(4) 0.039(4) -0.019(3) -0.010(3) -0.010(3)
C36 0.027(4) 0.038(4) 0.026(4) -0.004(3) -0.006(3) -0.009(3)
N6 0.049(4) 0.031(4) 0.042(4) -0.013(3) -0.014(3) -0.001(3)
C11 0.031(4) 0.027(4) 0.032(4) -0.011(3) -0.001(3) -0.011(3)
C31 0.019(3) 0.022(3) 0.030(3) -0.007(3) 0.003(3) -0.006(3)
C12 0.060(6) 0.037(4) 0.032(4) -0.017(3) 0.007(4) -0.017(4)
C13 0.063(6) 0.041(5) 0.024(4) -0.012(3) 0.014(4) -0.023(4)
C43 0.030(4) 0.026(4) 0.048(5) -0.007(3) 0.003(3) -0.015(3)
C38 0.032(4) 0.029(4) 0.027(3) -0.008(3) 0.001(3) -0.017(3)
Cl1 0.0319(10) 0.0529(13) 0.0319(10) 0.0032(9) 0.0005(8) -0.0064(9)
Cl2 0.0403(11) 0.0604(14) 0.0275(9) -0.0115(9) -0.0083(8) 0.0029(10)
Cl3 0.0380(11) 0.0656(15) 0.0492(13) -0.0045(11) -0.0014(9) -0.0244(11)
Cl4 0.0787(17) 0.0386(12) 0.0381(11) -0.0143(9) -0.0197(11) 0.0122(11)
C2S 0.036(4) 0.040(4) 0.030(4) -0.011(3) -0.001(3) -0.011(3)
C23 0.077(7) 0.055(6) 0.034(5) -0.027(4) -0.013(5) 0.005(5)
C40 0.036(4) 0.024(4) 0.049(5) -0.003(3) -0.016(4) -0.016(3)
C41 0.037(4) 0.027(4) 0.063(6) -0.006(4) -0.022(4) -0.009(3)
Cl5 0.0669(18) 0.0684(18) 0.0653(17) -0.0138(14) -0.0032(14) -0.0149(14)
C42 0.047(5) 0.038(5) 0.076(7) -0.035(5) -0.024(5) -0.004(4)
Cl6 0.143(4) 0.080(2) 0.071(2) -0.0147(18) 0.035(2) -0.034(2)
C3S 0.097(10) 0.076(9) 0.059(7) -0.011(6) 0.004(7) -0.028(8)
F3 0.28(3) 0.064(8) 0.086(10) -0.036(8) -0.023(13) -0.032(12)
F1 0.079(5) 0.137(7) 0.040(3) 0.018(4) -0.033(3) -0.043(5)
F5 0.240(14) 0.213(13) 0.066(6) 0.058(7) -0.045(7) -0.176(12)
B1 0.060(7) 0.036(5) 0.021(4) 0.001(4) -0.004(4) 0.012(5)
C1S 0.029(4) 0.051(5) 0.036(4) 0.008(4) 0.005(3) -0.010(4)
F4 0.16(3) 0.057(17) 0.14(3) -0.071(17) 0.11(2) -0.061(17)
F2 0.073(18) 0.13(3) 0.077(18) 0.063(19) -0.037(14) -0.09(2)
F6 0.096(12) 0.18(2) 0.124(15) -0.086(15) -0.047(11) 0.083(12)

loop_
_atom_type_symbol
_atom_type_description
_atom_type_scat_dispersion_real
_atom_type_scat_dispersion_imag
_atom_type_scat_source
C C 0.0033 0.0016 'International Tables Vol C Tables 4.2.6.8 and 6.1.1.4'
H H 0.0000 0.0000 'International Tables Vol C Tables 4.2.6.8 and 6.1.1.4'
N N 0.0061 0.0033 'International Tables Vol C Tables 4.2.6.8 and 6.1.1.4'
O O 0.0106 0.0060 'International Tables Vol C Tables 4.2.6.8 and 6.1.1.4'
Ru Ru -1.2594 0.8363 'International Tables Vol C Tables 4.2.6.8 and 6.1.1.4'
B B 0.0013 0.0007 'International Tables Vol C Tables 4.2.6.8 and 6.1.1.4'
F F 0.0171 0.0103 'International Tables Vol C Tables 4.2.6.8 and 6.1.1.4'
Cl Cl 0.1484 0.1585 'International Tables Vol C Tables 4.2.6.8 and 6.1.1.4'

loop_
_geom_angle_atom_site_label_1
_geom_angle_atom_site_label_2
_geom_angle_atom_site_label_3
_geom_angle
C4 Ru2 C3 90.4(3)
C4 Ru2 C20 88.8(3)
C3 Ru2 C20 93.8(3)
C4 Ru2 N2 92.0(2)
C3 Ru2 N2 171.8(3)
C20 Ru2 N2 78.4(2)
C4 Ru2 N5 177.9(2)
C3 Ru2 N5 91.6(3)
C20 Ru2 N5 90.2(2)
N2 Ru2 N5 85.9(2)
C4 Ru2 Ru1 95.9(2)
C3 Ru2 Ru1 103.7(2)
C20 Ru2 Ru1 161.83(19)
N2 Ru2 Ru1 83.87(14)
N5 Ru2 Ru1 84.42(14)
C2 Ru1 C1 89.2(3)
C2 Ru1 N4 174.6(3)
C1 Ru1 N4 95.2(2)
C2 Ru1 N1 90.7(3)
C1 Ru1 N1 172.3(3)
N4 Ru1 N1 84.4(2)
C2 Ru1 Ru2 91.71(19)
C1 Ru1 Ru2 86.7(2)
N4 Ru1 Ru2 85.44(15)
N1 Ru1 Ru2 85.67(15)
C22 C21 C20 108.2(6)
C31 N5 C35 116.9(6)
C31 N5 Ru2 118.1(4)
C35 N5 Ru2 124.5(4)
O2 C2 Ru1 177.1(6)
C11 N1 C15 118.6(6)
C11 N1 Ru1 117.0(5)
C15 N1 Ru1 124.3(4)
O4 C4 Ru2 177.7(6)
C15 N2 C18 118.2(5)
C15 N2 Ru2 126.8(4)
C18 N2 Ru2 114.9(4)
O1 C1 Ru1 179.7(7)
C22 N3 C19 106.0(5)
C22 N3 C43 124.3(6)
C19 N3 C43 129.4(6)
N2 C18 C17 121.4(6)
N2 C18 C19 112.5(6)
C17 C18 C19 126.1(6)
N2 C15 N1 117.4(6)
N2 C15 C14 122.4(6)
N1 C15 C14 120.2(6)
C38 N4 C35 117.9(6)
C38 N4 Ru1 115.5(5)
C35 N4 Ru1 126.6(4)
N3 C22 C21 110.8(6)
C19 C20 C21 105.5(6)
C19 C20 Ru2 113.4(5)
C21 C20 Ru2 140.8(5)
O3 C3 Ru2 175.1(6)
C20 C19 N3 109.5(6)
C20 C19 C18 120.7(6)
N3 C19 C18 129.7(6)
C16 C17 C18 120.4(7)
C33 C32 C31 118.9(6)
C17 C16 C14 119.6(7)
C13 C14 C16 123.5(7)
C13 C14 C15 118.9(7)
C16 C14 C15 117.5(6)
N5 C35 N4 116.2(6)
N5 C35 C34 122.4(6)
N4 C35 C34 121.3(6)
C32 C33 C34 119.3(6)
C33 C34 C36 123.2(6)
C33 C34 C35 118.2(6)
C36 C34 C35 118.5(6)
C36 C37 C38 119.1(7)
N6 C39 C40 107.2(7)
N6 C39 C38 122.7(7)
C40 C39 C38 130.1(8)
C37 C36 C34 119.5(7)
C39 N6 C42 108.8(8)
C39 N6 C23 126.0(7)
C42 N6 C23 125.0(8)
N1 C11 C12 124.2(7)
N5 C31 C32 124.0(6)
C13 C12 C11 118.2(7)
C12 C13 C14 119.7(7)
N4 C38 C37 123.5(7)
N4 C38 C39 113.4(6)
C37 C38 C39 123.0(7)
Cl4 C2S Cl2 111.4(4)
C39 C40 C41 107.4(8)
C42 C41 C40 107.5(8)
C41 C42 N6 109.1(8)
Cl5 C3S Cl6 111.6(8)
B1 F5 F4 54.2(9)
B1 F5 F6 48.4(8)
F4 F5 F6 99.2(10)
F5 B1 F6 83.3(15)
F5 B1 F4 72.6(16)
F6 B1 F4 145(2)
F5 B1 F1 123.8(10)
F6 B1 F1 105.0(10)
F4 B1 F1 109.1(19)
F5 B1 F3 113.3(12)
F6 B1 F3 118.7(16)
F4 B1 F3 54.0(13)
F1 B1 F3 110.3(10)
F5 B1 F2 114.1(13)
F6 B1 F2 42.9(14)
F4 B1 F2 128(2)
F1 B1 F2 107.5(14)
F3 B1 F2 78.8(19)
Cl3 C1S Cl1 112.1(4)
B1 F4 F5 53.2(9)
B1 F6 F5 48.3(9)

loop_
_geom_bond_atom_site_label_1
_geom_bond_atom_site_label_2
_geom_bond_distance
Ru2 C4 1.861(7)
Ru2 C3 1.879(7)
Ru2 C20 2.054(6)
Ru2 N2 2.165(5)
Ru2 N5 2.190(5)
Ru2 Ru1 2.6946(8)
Ru1 C2 1.856(7)
Ru1 C1 1.877(7)
Ru1 N4 2.135(6)
Ru1 N1 2.155(6)
C21 C22 1.362(10)
C21 C20 1.407(10)
N5 C31 1.331(9)
N5 C35 1.383(9)
O4 C4 1.144(9)
C2 O2 1.143(8)
O3 C3 1.127(8)
N1 C11 1.342(9)
N1 C15 1.371(8)
O1 C1 1.135(8)
N2 C15 1.353(9)
N2 C18 1.372(8)
N3 C22 1.360(9)
N3 C19 1.401(8)
N3 C43 1.458(9)
C18 C17 1.421(9)
C18 C19 1.430(9)
C15 C14 1.444(9)
N4 C38 1.342(9)
N4 C35 1.384(9)
C20 C19 1.396(9)
C17 C16 1.359(11)
C32 C33 1.368(10)
C32 C31 1.420(9)
C16 C14 1.414(10)
C14 C13 1.396(11)
C35 C34 1.415(9)
C33 C34 1.412(10)
C34 C36 1.414(10)
C37 C36 1.370(12)
C37 C38 1.403(11)
C39 N6 1.379(11)
C39 C40 1.409(11)
C39 C38 1.460(10)
N6 C42 1.382(11)
N6 C23 1.425(13)
C11 C12 1.397(11)
C12 C13 1.388(12)
Cl1 C1S 1.775(10)
Cl2 C2S 1.770(8)
Cl3 C1S 1.754(10)
Cl4 C2S 1.764(9)
C40 C41 1.412(12)
C41 C42 1.367(15)
Cl5 C3S 1.746(13)
Cl6 C3S 1.764(15)
F3 B1 1.337(11)
F1 B1 1.315(9)
F5 B1 1.298(10)
F5 F4 1.55(3)
F5 F6 1.73(3)
B1 F6 1.300(11)
B1 F4 1.314(13)
B1 F2 1.345(14)

loop_
_geom_torsion_atom_site_label_1
_geom_torsion_atom_site_label_2
_geom_torsion_atom_site_label_3
_geom_torsion_atom_site_label_4
_geom_torsion
N2 C18 C19 C22 -160.5(19)
N5 C38 C39 C42 126.8(14)
N1 Ru1 Ru2 N2 -9.4(2)
N4 Ru2 Ru1 N5 11.1(2)

loop_
_platon_squeeze_void_nr
_platon_squeeze_void_average_x
_platon_squeeze_void_average_y
_platon_squeeze_void_average_z
_platon_squeeze_void_volume
_platon_squeeze_void_count_electrons
_platon_squeeze_void_content
1 0.500 0.500 0.500 108 42 ' '
